data_4102372
loop_
_publ_author_name
'R. D. Schmidt'
'D. A. Shultz'
'J. D. Martin'
'P. D. Boyle'

_publ_section_title
;
 Goldilocks Effect in Magnetic Bistability: Remote Substituent Modulation
 and Lattice Control of Photoinduced Valence Tautomerism and Light-Induced
 Thermal Hysteresis
;
_journal_name_full 'Journal of the American Chemical Society'
_journal_page_first 6261
_journal_page_last 6273
_journal_paper_doi 10.1021/ja101957c
_journal_volume 132
_journal_year 2010
_chemical_formula_sum 'C38 H48 Co N4 O8'
_chemical_formula_weight 747.73
_chemical_name_systematic
; 
 ? 
;
_space_group_IT_number 14
_symmetry_cell_setting monoclinic
_symmetry_space_group_name_Hall '-P 2ybc'
_symmetry_space_group_name_H-M 'P 1 21/c 1'
_atom_sites_solution_hydrogens geom
_atom_sites_solution_primary direct
_atom_sites_solution_secondary difmap
_audit_creation_method SHELXL-97
_cell_angle_alpha 90.00
_cell_angle_beta 90.286(4)
_cell_angle_gamma 90.00
_cell_formula_units_Z 2
_cell_length_a 11.7175(9)
_cell_length_b 22.4237(18)
_cell_length_c 7.2830(6)
_cell_measurement_reflns_used 5227
_cell_measurement_temperature 110
_cell_measurement_theta_max 19.60
_cell_measurement_theta_min 2.51
_cell_volume 1913.6(3)
_computing_cell_refinement SAINT
_computing_data_collection Apex2
_computing_data_reduction SAINT
_computing_molecular_graphics NRCVAX
_computing_publication_material cif2tables.py
_computing_structure_refinement XL
_computing_structure_solution SIR92
_diffrn_ambient_temperature 110
_diffrn_measured_fraction_theta_full 0.993
_diffrn_measured_fraction_theta_max 0.993
_diffrn_measurement_device_type 'Bruker-Nonius Kappa Axis X8 Apex2'
_diffrn_measurement_method 'omega and phi scans'
_diffrn_radiation_monochromator graphite
_diffrn_radiation_source 'fine-focus sealed tube'
_diffrn_radiation_type MoK\a
_diffrn_radiation_wavelength 0.71073
_diffrn_reflns_av_R_equivalents 0.1217
_diffrn_reflns_av_sigmaI/netI 0.0495
_diffrn_reflns_limit_h_max 11
_diffrn_reflns_limit_h_min -11
_diffrn_reflns_limit_k_max 21
_diffrn_reflns_limit_k_min -21
_diffrn_reflns_limit_l_max 6
_diffrn_reflns_limit_l_min -6
_diffrn_reflns_number 25533
_diffrn_reflns_theta_full 19.92
_diffrn_reflns_theta_max 19.92
_diffrn_reflns_theta_min 1.96
_exptl_absorpt_coefficient_mu 0.503
_exptl_absorpt_correction_T_max 0.9950
_exptl_absorpt_correction_T_min 0.8349
_exptl_absorpt_correction_type multi-scan
_exptl_absorpt_process_details SADABS
_exptl_crystal_colour blue
_exptl_crystal_density_diffrn 1.298
_exptl_crystal_density_method 'not measured'
_exptl_crystal_description plate
_exptl_crystal_F_000 790
_exptl_crystal_size_max 0.37
_exptl_crystal_size_mid 0.05
_exptl_crystal_size_min 0.01
_refine_diff_density_max 0.601
_refine_diff_density_min -0.412
_refine_diff_density_rms 0.085
_refine_ls_extinction_method none
_refine_ls_goodness_of_fit_ref 1.147
_refine_ls_hydrogen_treatment constr
_refine_ls_matrix_type full
_refine_ls_number_parameters 226
_refine_ls_number_reflns 1745
_refine_ls_number_restraints 0
_refine_ls_restrained_S_all 1.147
_refine_ls_R_factor_all 0.1144
_refine_ls_R_factor_gt 0.0861
_refine_ls_shift/su_max 0.000
_refine_ls_shift/su_mean 0.000
_refine_ls_structure_factor_coef Fsqd
_refine_ls_weighting_details 'calc w=1/[\s^2^(Fo^2^)+(0.0301P)^2^+18.8270P] where P=(Fo^2^+2Fc^2^)/3'
_refine_ls_weighting_scheme calc
_refine_ls_wR_factor_gt 0.1780
_refine_ls_wR_factor_ref 0.1915
_reflns_number_gt 1343
_reflns_number_total 1745
_reflns_threshold_expression >2sigma(I)
_cod_data_source_file ja101957c_si_003.cif
_cod_data_source_block x10069
_cod_original_sg_symbol_H-M 'P 21/c'
_cod_database_code 4102372

loop_
_symmetry_equiv_pos_as_xyz
'x, y, z'
'-x, y+1/2, -z+1/2'
'-x, -y, -z'
'x, -y-1/2, z-1/2'

loop_
_atom_site_label
_atom_site_type_symbol
_atom_site_fract_x
_atom_site_fract_y
_atom_site_fract_z
_atom_site_U_iso_or_equiv
_atom_site_adp_type
_atom_site_occupancy
_atom_site_symmetry_multiplicity
_atom_site_calc_flag
_atom_site_refinement_flags
Co1 Co 0.0000 0.0000 0.0000 0.0283(6) Uani 1 2 d S
O1 O 0.1331(5) -0.0019(3) -0.1433(8) 0.0316(16) Uani 1 1 d .
O2 O 0.0649(6) 0.0648(3) 0.1265(8) 0.0343(18) Uani 1 1 d .
N1 N 0.0708(6) -0.0554(3) 0.1734(10) 0.025(2) Uani 1 1 d .
C1 C 0.2031(9) 0.0412(5) -0.0876(14) 0.032(3) Uani 1 1 d .
C2 C 0.1672(9) 0.0778(4) 0.0590(13) 0.032(3) Uani 1 1 d .
C3 C 0.2345(10) 0.1247(5) 0.1261(15) 0.043(3) Uani 1 1 d .
C4 C 0.3364(13) 0.1321(5) 0.0500(16) 0.059(3) Uani 1 1 d .
H4 H 0.3825 0.1638 0.0947 0.071 Uiso 1 1 calc R
C5 C 0.3816(9) 0.0965(6) -0.0920(19) 0.058(4) Uani 1 1 d .
C6 C 0.3117(9) 0.0494(5) -0.1647(15) 0.047(3) Uani 1 1 d .
H6 H 0.3379 0.0246 -0.2616 0.056 Uiso 1 1 calc R
C7 C 0.1951(12) 0.1664(5) 0.2829(15) 0.059(3) Uani 1 1 d .
C8 C 0.1883(14) 0.1283(6) 0.4638(15) 0.110(7) Uani 1 1 d .
H8A H 0.1295 0.0975 0.4497 0.165 Uiso 1 1 calc R
H8B H 0.1688 0.1543 0.5672 0.165 Uiso 1 1 calc R
H8C H 0.2623 0.1093 0.4872 0.165 Uiso 1 1 calc R
C9 C 0.0794(12) 0.1937(5) 0.2356(15) 0.074(4) Uani 1 1 d .
H9A H 0.0851 0.2158 0.1199 0.112 Uiso 1 1 calc R
H9B H 0.0563 0.2210 0.3339 0.112 Uiso 1 1 calc R
H9C H 0.0225 0.1620 0.2227 0.112 Uiso 1 1 calc R
C10 C 0.2769(13) 0.2176(6) 0.3207(16) 0.094(6) Uani 1 1 d .
H10A H 0.3544 0.2018 0.3365 0.141 Uiso 1 1 calc R
H10B H 0.2538 0.2384 0.4328 0.141 Uiso 1 1 calc R
H10C H 0.2754 0.2455 0.2171 0.141 Uiso 1 1 calc R
C11 C 0.5010(11) 0.1051(7) -0.171(3) 0.113(7) Uani 1 1 d .
C12 C 0.5890(13) 0.0940(11) -0.013(4) 0.242(18) Uani 1 1 d .
H12A H 0.5560 0.0668 0.0775 0.363 Uiso 1 1 calc R
H12B H 0.6080 0.1320 0.0460 0.363 Uiso 1 1 calc R
H12C H 0.6584 0.0762 -0.0642 0.363 Uiso 1 1 calc R
C13 C 0.5189(11) 0.1672(6) -0.238(2) 0.110(6) Uani 1 1 d .
H13A H 0.6008 0.1760 -0.2400 0.165 Uiso 1 1 calc R
H13B H 0.4801 0.1953 -0.1567 0.165 Uiso 1 1 calc R
H13C H 0.4876 0.1710 -0.3629 0.165 Uiso 1 1 calc R
C14 C 0.536(2) 0.0620(9) -0.306(5) 0.239(19) Uani 1 1 d .
H14A H 0.5118 0.0753 -0.4281 0.359 Uiso 1 1 calc R
H14B H 0.5009 0.0234 -0.2786 0.359 Uiso 1 1 calc R
H14C H 0.6193 0.0580 -0.3026 0.359 Uiso 1 1 calc R
C15 C 0.1008(9) -0.1106(5) 0.1230(14) 0.041(3) Uani 1 1 d .
H15 H 0.0932 -0.1217 -0.0023 0.049 Uiso 1 1 calc R
C16 C 0.1422(8) -0.1517(4) 0.2458(15) 0.032(3) Uani 1 1 d .
H16 H 0.1613 -0.1910 0.2078 0.038 Uiso 1 1 calc R
C17 C 0.1548(8) -0.1346(5) 0.4227(13) 0.030(3) Uani 1 1 d .
C18 C 0.1297(9) -0.0786(5) 0.4798(13) 0.036(3) Uani 1 1 d .
H18 H 0.1417 -0.0665 0.6033 0.044 Uiso 1 1 calc R
C19 C 0.0856(8) -0.0400(4) 0.3491(14) 0.034(3) Uani 1 1 d .
H19 H 0.0650 -0.0008 0.3860 0.040 Uiso 1 1 calc R
N2 N 0.2010(8) -0.1788(5) 0.5567(14) 0.049(3) Uani 1 1 d .
O3 O 0.2155(8) -0.2289(4) 0.5049(11) 0.072(3) Uani 1 1 d .
O4 O 0.2217(8) -0.1600(4) 0.7129(13) 0.079(3) Uani 1 1 d .

loop_
_atom_site_aniso_label
_atom_site_aniso_U_11
_atom_site_aniso_U_22
_atom_site_aniso_U_33
_atom_site_aniso_U_23
_atom_site_aniso_U_13
_atom_site_aniso_U_12
Co1 0.0446(12) 0.0255(11) 0.0147(10) -0.0006(10) -0.0028(8) -0.0054(10)
O1 0.035(4) 0.031(4) 0.028(4) 0.000(4) -0.001(3) -0.003(4)
O2 0.062(5) 0.024(4) 0.017(4) 0.006(3) -0.007(4) -0.012(4)
N1 0.032(5) 0.026(6) 0.017(5) -0.008(4) -0.001(4) -0.006(4)
C1 0.034(7) 0.035(7) 0.026(7) 0.013(6) -0.011(5) 0.003(6)
C2 0.044(7) 0.036(7) 0.017(6) 0.015(6) -0.011(6) -0.015(6)
C3 0.052(8) 0.030(7) 0.045(7) 0.019(6) -0.013(6) -0.026(6)
C4 0.086(7) 0.054(6) 0.036(5) 0.001(5) -0.027(5) -0.037(6)
C5 0.024(7) 0.061(9) 0.090(11) 0.053(8) -0.029(7) -0.014(7)
C6 0.034(8) 0.057(8) 0.050(7) 0.030(6) -0.002(6) 0.014(6)
C7 0.086(7) 0.054(6) 0.036(5) 0.001(5) -0.027(5) -0.037(6)
C8 0.197(17) 0.105(12) 0.028(8) 0.021(8) -0.038(9) -0.118(12)
C9 0.132(13) 0.064(9) 0.028(7) -0.009(6) 0.004(8) -0.040(9)
C10 0.163(15) 0.083(10) 0.037(8) 0.004(7) -0.017(8) -0.079(11)
C11 0.036(9) 0.081(12) 0.22(2) 0.051(13) 0.001(11) 0.000(8)
C12 0.049(11) 0.24(3) 0.44(4) 0.26(3) -0.087(18) -0.054(14)
C13 0.049(9) 0.096(12) 0.184(17) 0.089(12) 0.016(10) -0.002(8)
C14 0.14(2) 0.104(16) 0.48(5) -0.05(2) 0.21(3) -0.029(14)
C15 0.073(8) 0.031(7) 0.019(6) -0.011(6) 0.003(6) -0.009(6)
C16 0.036(6) 0.020(6) 0.039(8) 0.005(6) 0.003(5) 0.000(5)
C17 0.043(7) 0.033(8) 0.013(7) 0.003(6) 0.012(5) -0.006(5)
C18 0.063(8) 0.035(7) 0.012(6) 0.004(6) 0.001(5) 0.002(6)
C19 0.041(7) 0.030(6) 0.030(7) -0.007(6) 0.010(5) -0.004(5)
N2 0.072(7) 0.047(7) 0.027(7) 0.010(6) 0.021(5) 0.013(6)
O3 0.137(8) 0.032(5) 0.049(5) 0.013(5) 0.027(5) 0.025(5)
O4 0.128(8) 0.065(6) 0.043(6) 0.013(5) 0.002(5) 0.033(5)

loop_
_atom_type_symbol
_atom_type_description
_atom_type_scat_dispersion_real
_atom_type_scat_dispersion_imag
_atom_type_scat_source
C C 0.0033 0.0016 'International Tables Vol C Tables 4.2.6.8 and 6.1.1.4'
H H 0.0000 0.0000 'International Tables Vol C Tables 4.2.6.8 and 6.1.1.4'
Co Co 0.3494 0.9721 'International Tables Vol C Tables 4.2.6.8 and 6.1.1.4'
N N 0.0061 0.0033 'International Tables Vol C Tables 4.2.6.8 and 6.1.1.4'
O O 0.0106 0.0060 'International Tables Vol C Tables 4.2.6.8 and 6.1.1.4'

loop_
_geom_angle_atom_site_label_1
_geom_angle_atom_site_label_2
_geom_angle_atom_site_label_3
_geom_angle
_geom_angle_site_symmetry_1
_geom_angle_site_symmetry_3
O2 Co1 O2 180.0(5) 3 .
O2 Co1 O1 92.6(3) 3 .
O2 Co1 O1 87.4(3) . .
O2 Co1 O1 87.4(3) 3 3
O2 Co1 O1 92.6(3) . 3
O1 Co1 O1 180.0(3) . 3
O2 Co1 N1 90.3(3) 3 3
O2 Co1 N1 89.7(3) . 3
O1 Co1 N1 90.3(3) . 3
O1 Co1 N1 89.7(3) 3 3
O2 Co1 N1 89.7(3) 3 .
O2 Co1 N1 90.3(3) . .
O1 Co1 N1 89.7(3) . .
O1 Co1 N1 90.3(3) 3 .
N1 Co1 N1 180.0(6) 3 .
C1 O1 Co1 109.1(6) . .
C2 O2 Co1 110.6(6) . .
C19 N1 C15 118.0(8) . .
C19 N1 Co1 120.5(7) . .
C15 N1 Co1 121.5(7) . .
O1 C1 C6 122.1(10) . .
O1 C1 C2 117.8(9) . .
C6 C1 C2 120.0(10) . .
O2 C2 C3 122.8(10) . .
O2 C2 C1 115.1(9) . .
C3 C2 C1 122.0(10) . .
C4 C3 C2 117.0(11) . .
C4 C3 C7 120.3(10) . .
C2 C3 C7 122.8(10) . .
C3 C4 C5 125.2(11) . .
C3 C4 H4 117.4 . .
C5 C4 H4 117.4 . .
C4 C5 C6 118.0(10) . .
C4 C5 C11 123.6(14) . .
C6 C5 C11 118.4(14) . .
C1 C6 C5 117.7(11) . .
C1 C6 H6 121.2 . .
C5 C6 H6 121.2 . .
C10 C7 C9 107.3(11) . .
C10 C7 C3 113.5(11) . .
C9 C7 C3 110.1(9) . .
C10 C7 C8 107.1(9) . .
C9 C7 C8 111.0(12) . .
C3 C7 C8 107.8(11) . .
C7 C8 H8A 109.5 . .
C7 C8 H8B 109.5 . .
H8A C8 H8B 109.5 . .
C7 C8 H8C 109.5 . .
H8A C8 H8C 109.5 . .
H8B C8 H8C 109.5 . .
C7 C9 H9A 109.5 . .
C7 C9 H9B 109.5 . .
H9A C9 H9B 109.5 . .
C7 C9 H9C 109.5 . .
H9A C9 H9C 109.5 . .
H9B C9 H9C 109.5 . .
C7 C10 H10A 109.5 . .
C7 C10 H10B 109.5 . .
H10A C10 H10B 109.5 . .
C7 C10 H10C 109.5 . .
H10A C10 H10C 109.5 . .
H10B C10 H10C 109.5 . .
C14 C11 C13 111.1(18) . .
C14 C11 C5 115.9(15) . .
C13 C11 C5 111.9(12) . .
C14 C11 C12 101.8(18) . .
C13 C11 C12 107.3(15) . .
C5 C11 C12 107.8(16) . .
C11 C12 H12A 109.5 . .
C11 C12 H12B 109.5 . .
H12A C12 H12B 109.5 . .
C11 C12 H12C 109.5 . .
H12A C12 H12C 109.5 . .
H12B C12 H12C 109.5 . .
C11 C13 H13A 109.5 . .
C11 C13 H13B 109.5 . .
H13A C13 H13B 109.5 . .
C11 C13 H13C 109.5 . .
H13A C13 H13C 109.5 . .
H13B C13 H13C 109.5 . .
C11 C14 H14A 109.5 . .
C11 C14 H14B 109.5 . .
H14A C14 H14B 109.5 . .
C11 C14 H14C 109.5 . .
H14A C14 H14C 109.5 . .
H14B C14 H14C 109.5 . .
N1 C15 C16 122.4(9) . .
N1 C15 H15 118.8 . .
C16 C15 H15 118.8 . .
C17 C16 C15 117.8(9) . .
C17 C16 H16 121.1 . .
C15 C16 H16 121.1 . .
C16 C17 C18 122.2(10) . .
C16 C17 N2 118.1(10) . .
C18 C17 N2 119.6(9) . .
C17 C18 C19 116.7(9) . .
C17 C18 H18 121.6 . .
C19 C18 H18 121.6 . .
N1 C19 C18 122.8(9) . .
N1 C19 H19 118.6 . .
C18 C19 H19 118.6 . .
O3 N2 O4 125.7(10) . .
O3 N2 C17 118.0(10) . .
O4 N2 C17 116.3(10) . .

loop_
_geom_bond_atom_site_label_1
_geom_bond_atom_site_label_2
_geom_bond_distance
_geom_bond_site_symmetry_2
Co1 O2 1.880(6) 3
Co1 O2 1.880(6) .
Co1 O1 1.881(6) .
Co1 O1 1.881(6) 3
Co1 N1 1.954(7) 3
Co1 N1 1.954(7) .
O1 C1 1.330(11) .
O2 C2 1.329(11) .
N1 C19 1.336(11) .
N1 C15 1.338(12) .
C1 C6 1.405(14) .
C1 C2 1.413(14) .
C2 C3 1.400(14) .
C3 C4 1.330(16) .
C3 C7 1.549(16) .
C4 C5 1.411(16) .
C4 H4 0.9500 .
C5 C6 1.437(16) .
C5 C11 1.527(18) .
C6 H6 0.9500 .
C7 C10 1.519(15) .
C7 C9 1.525(17) .
C7 C8 1.573(15) .
C8 H8A 0.9800 .
C8 H8B 0.9800 .
C8 H8C 0.9800 .
C9 H9A 0.9800 .
C9 H9B 0.9800 .
C9 H9C 0.9800 .
C10 H10A 0.9800 .
C10 H10B 0.9800 .
C10 H10C 0.9800 .
C11 C14 1.44(3) .
C11 C13 1.491(18) .
C11 C12 1.56(3) .
C12 H12A 0.9800 .
C12 H12B 0.9800 .
C12 H12C 0.9800 .
C13 H13A 0.9800 .
C13 H13B 0.9800 .
C13 H13C 0.9800 .
C14 H14A 0.9800 .
C14 H14B 0.9800 .
C14 H14C 0.9800 .
C15 C16 1.371(13) .
C15 H15 0.9500 .
C16 C17 1.352(13) .
C16 H16 0.9500 .
C17 C18 1.355(13) .
C17 N2 1.492(13) .
C18 C19 1.385(13) .
C18 H18 0.9500 .
C19 H19 0.9500 .
N2 O3 1.196(11) .
N2 O4 1.237(11) .

loop_
_geom_torsion_atom_site_label_1
_geom_torsion_atom_site_label_2
_geom_torsion_atom_site_label_3
_geom_torsion_atom_site_label_4
_geom_torsion
_geom_torsion_site_symmetry_1
O2 Co1 O1 C1 179.9(5) 3
O2 Co1 O1 C1 -0.1(5) .
O1 Co1 O1 C1 0.0(4) 3
N1 Co1 O1 C1 89.5(6) 3
N1 Co1 O1 C1 -90.5(6) .
O2 Co1 O2 C2 0.0(2) 3
O1 Co1 O2 C2 0.1(6) .
O1 Co1 O2 C2 -179.9(6) 3
N1 Co1 O2 C2 -90.2(6) 3
N1 Co1 O2 C2 89.8(6) .
O2 Co1 N1 C19 -147.0(7) 3
O2 Co1 N1 C19 33.0(7) .
O1 Co1 N1 C19 120.4(7) .
O1 Co1 N1 C19 -59.6(7) 3
N1 Co1 N1 C19 0.0(4) 3
O2 Co1 N1 C15 29.8(8) 3
O2 Co1 N1 C15 -150.2(8) .
O1 Co1 N1 C15 -62.8(8) .
O1 Co1 N1 C15 117.2(8) 3
N1 Co1 N1 C15 0.0(5) 3
Co1 O1 C1 C6 177.5(7) .
Co1 O1 C1 C2 0.1(9) .
Co1 O2 C2 C3 179.3(7) .
Co1 O2 C2 C1 -0.1(9) .
O1 C1 C2 O2 0.0(12) .
C6 C1 C2 O2 -177.5(8) .
O1 C1 C2 C3 -179.4(8) .
C6 C1 C2 C3 3.2(13) .
O2 C2 C3 C4 178.3(9) .
C1 C2 C3 C4 -2.4(14) .
O2 C2 C3 C7 -1.1(15) .
C1 C2 C3 C7 178.2(9) .
C2 C3 C4 C5 -0.1(17) .
C7 C3 C4 C5 179.3(10) .
C3 C4 C5 C6 1.7(17) .
C3 C4 C5 C11 -177.7(12) .
O1 C1 C6 C5 -178.7(8) .
C2 C1 C6 C5 -1.4(13) .
C4 C5 C6 C1 -0.9(14) .
C11 C5 C6 C1 178.5(10) .
C4 C3 C7 C10 6.1(16) .
C2 C3 C7 C10 -174.5(10) .
C4 C3 C7 C9 126.4(11) .
C2 C3 C7 C9 -54.2(13) .
C4 C3 C7 C8 -112.3(12) .
C2 C3 C7 C8 67.1(13) .
C4 C5 C11 C14 175.6(19) .
C6 C5 C11 C14 -4(2) .
C4 C5 C11 C13 -56(2) .
C6 C5 C11 C13 125.0(15) .
C4 C5 C11 C12 62.3(19) .
C6 C5 C11 C12 -117.2(17) .
C19 N1 C15 C16 2.2(14) .
Co1 N1 C15 C16 -174.7(7) .
N1 C15 C16 C17 -1.5(15) .
C15 C16 C17 C18 -1.0(15) .
C15 C16 C17 N2 -179.3(9) .
C16 C17 C18 C19 2.5(15) .
N2 C17 C18 C19 -179.1(8) .
C15 N1 C19 C18 -0.4(14) .
Co1 N1 C19 C18 176.5(7) .
C17 C18 C19 N1 -1.8(15) .
C16 C17 N2 O3 -6.3(14) .
C18 C17 N2 O3 175.3(10) .
C16 C17 N2 O4 173.3(9) .
C18 C17 N2 O4 -5.1(14) .
